data_2214693
loop_
_publ_author_name
'Guang-Ning Zhang'
'Yong Fang'
'Cui-Ying Huang'
'Wan-Sheng You'

_publ_section_title
;
 Dichloridobis{2-[(triphenylmethyl)amino]pyridine-\k<i>N</i>}zinc(II)
;
_journal_coeditor_code HB2480
_journal_issue 8
_journal_name_full 'Acta Crystallographica Section E'
_journal_page_first m2247
_journal_page_last m2247
_journal_paper_doi 10.1107/S1600536807036380
_journal_volume 63
_journal_year 2007
_chemical_formula_iupac '[Zn Cl2 (C24 H20 N2)2]'
_chemical_formula_moiety 'C48 H40 Cl2 N4 Zn'
_chemical_formula_sum 'C48 H40 Cl2 N4 Zn'
_chemical_formula_weight 809.11
_chemical_name_systematic
;
Dichloridobis{2-[(triphenylmethyl)amino]pyridine-\kN}zinc(II)
;
_space_group_IT_number 14
_symmetry_cell_setting monoclinic
_symmetry_space_group_name_Hall '-P 2yn'
_symmetry_space_group_name_H-M 'P 1 21/n 1'
_atom_sites_solution_hydrogens geom
_atom_sites_solution_primary direct
_atom_sites_solution_secondary difmap
_audit_creation_method SHELXL-97
_cell_angle_alpha 90.00
_cell_angle_beta 97.474(2)
_cell_angle_gamma 90.00
_cell_formula_units_Z 4
_cell_length_a 10.0020(11)
_cell_length_b 22.806(3)
_cell_length_c 17.4859(19)
_cell_measurement_reflns_used 10562
_cell_measurement_temperature 273(2)
_cell_measurement_theta_max 25.25
_cell_measurement_theta_min 1.00
_cell_volume 3954.7(8)
_computing_cell_refinement 'SAINT (Bruker, 2005)'
_computing_data_collection 'APEX2 (Bruker, 2005)'
_computing_data_reduction SAINT
_computing_molecular_graphics 'SHELXTL (Bruker, 1997)'
_computing_publication_material SHELXTL
_computing_structure_refinement 'SHELXL97 (Sheldrick, 1997)'
_computing_structure_solution 'SHELXS97 (Sheldrick, 1997)'
_diffrn_ambient_temperature 273(2)
_diffrn_measured_fraction_theta_full 0.994
_diffrn_measured_fraction_theta_max 0.994
_diffrn_measurement_device_type 'Bruker SMART APEXII CCD'
_diffrn_measurement_method CCD
_diffrn_radiation_monochromator graphite
_diffrn_radiation_source 'fine-focus sealed tube'
_diffrn_radiation_type MoK\a
_diffrn_radiation_wavelength 0.71073
_diffrn_reflns_av_R_equivalents 0.0475
_diffrn_reflns_av_sigmaI/netI 0.0614
_diffrn_reflns_limit_h_max 12
_diffrn_reflns_limit_h_min -11
_diffrn_reflns_limit_k_max 27
_diffrn_reflns_limit_k_min -27
_diffrn_reflns_limit_l_max 20
_diffrn_reflns_limit_l_min -17
_diffrn_reflns_number 20069
_diffrn_reflns_theta_full 25.30
_diffrn_reflns_theta_max 25.30
_diffrn_reflns_theta_min 2.14
_diffrn_standards_decay_% 0
_exptl_absorpt_coefficient_mu 0.796
_exptl_absorpt_correction_T_max 0.932
_exptl_absorpt_correction_T_min 0.851
_exptl_absorpt_correction_type multi-scan
_exptl_absorpt_process_details '(SADABS; Sheldrick, 2003)'
_exptl_crystal_colour colourless
_exptl_crystal_density_diffrn 1.359
_exptl_crystal_density_method 'not measured'
_exptl_crystal_description slab
_exptl_crystal_F_000 1680
_exptl_crystal_size_max 0.21
_exptl_crystal_size_mid 0.18
_exptl_crystal_size_min 0.09
_refine_diff_density_max 0.261
_refine_diff_density_min -0.253
_refine_ls_extinction_method none
_refine_ls_goodness_of_fit_ref 0.984
_refine_ls_hydrogen_treatment constr
_refine_ls_matrix_type full
_refine_ls_number_parameters 496
_refine_ls_number_reflns 7154
_refine_ls_number_restraints 0
_refine_ls_restrained_S_all 0.984
_refine_ls_R_factor_all 0.0810
_refine_ls_R_factor_gt 0.0409
_refine_ls_shift/su_max 0.014
_refine_ls_shift/su_mean 0.002
_refine_ls_structure_factor_coef Fsqd
_refine_ls_weighting_details 'calc w=1/[\s^2^(Fo^2^)+(0.0382P)^2^] where P=(Fo^2^+2Fc^2^)/3'
_refine_ls_weighting_scheme calc
_refine_ls_wR_factor_gt 0.0792
_refine_ls_wR_factor_ref 0.0928
_reflns_number_gt 4606
_reflns_number_total 7154
_reflns_threshold_expression I>2\s(I)
_cod_data_source_file hb2480.cif
_cod_data_source_block I
_cod_original_cell_volume 3954.8(7)
_cod_original_sg_symbol_H-M 'P 21/n'
_cod_database_code 2214693
_cod_database_fobs_code 2214693

loop_
_symmetry_equiv_pos_as_xyz
'x, y, z'
'-x+1/2, y+1/2, -z+1/2'
'-x, -y, -z'
'x-1/2, -y-1/2, z-1/2'

loop_
_atom_site_type_symbol
_atom_site_label
_atom_site_fract_x
_atom_site_fract_y
_atom_site_fract_z
_atom_site_U_iso_or_equiv
_atom_site_adp_type
_atom_site_calc_flag
_atom_site_refinement_flags
_atom_site_occupancy
Zn Zn1 0.20829(3) 0.184545(14) 0.672517(19) 0.04241(12) Uani d . 1
Cl Cl1 0.38196(8) 0.24000(4) 0.65113(5) 0.0688(3) Uani d . 1
Cl Cl2 0.18386(8) 0.10023(3) 0.60858(5) 0.0542(2) Uani d . 1
N N1 0.0303(2) 0.23186(9) 0.65577(13) 0.0397(6) Uani d . 1
N N2 0.1226(2) 0.31113(9) 0.72501(13) 0.0374(5) Uani d . 1
H H2B 0.1983 0.2960 0.7169 0.045 Uiso calc R 1
N N3 0.0306(2) 0.10933(9) 0.77520(13) 0.0409(6) Uani d . 1
H H3B 0.0446 0.1069 0.7278 0.049 Uiso calc R 1
N N4 0.2199(2) 0.16819(9) 0.78946(13) 0.0372(6) Uani d . 1
C C1 0.0105(3) 0.28327(12) 0.69121(16) 0.0371(7) Uani d . 1
C C2 -0.1211(3) 0.30574(11) 0.69143(17) 0.0425(7) Uani d . 1
H H2A -0.1350 0.3402 0.7178 0.051 Uiso calc R 1
C C3 -0.2278(3) 0.27629(13) 0.65236(18) 0.0505(8) Uani d . 1
H H3A -0.3148 0.2906 0.6524 0.061 Uiso calc R 1
C C4 -0.2071(3) 0.22538(13) 0.61273(18) 0.0546(9) Uani d . 1
H H4A -0.2788 0.2057 0.5847 0.065 Uiso calc R 1
C C5 -0.0785(3) 0.20487(12) 0.61586(17) 0.0490(8) Uani d . 1
H H5A -0.0643 0.1706 0.5893 0.059 Uiso calc R 1
C C6 0.2808(3) 0.36848(11) 0.81083(16) 0.0373(7) Uani d . 1
C C7 0.3823(3) 0.36604(12) 0.76456(19) 0.0494(8) Uani d . 1
H H7A 0.3600 0.3615 0.7116 0.059 Uiso calc R 1
C C8 0.5154(3) 0.37011(14) 0.7951(2) 0.0673(10) Uani d . 1
H H8A 0.5826 0.3679 0.7631 0.081 Uiso calc R 1
C C9 0.5489(4) 0.37745(15) 0.8733(3) 0.0763(12) Uani d . 1
H H9A 0.6390 0.3790 0.8947 0.092 Uiso calc R 1
C C10 0.4501(4) 0.38241(16) 0.9193(2) 0.0772(11) Uani d . 1
H H10A 0.4727 0.3893 0.9718 0.093 Uiso calc R 1
C C11 0.3167(3) 0.37737(14) 0.88887(19) 0.0594(9) Uani d . 1
H H11A 0.2501 0.3800 0.9212 0.071 Uiso calc R 1
C C12 0.1315(2) 0.36419(11) 0.77412(15) 0.0346(6) Uani d . 1
C C13 0.1005(3) 0.41989(11) 0.72485(17) 0.0372(7) Uani d . 1
C C14 0.1290(3) 0.47495(12) 0.75785(18) 0.0466(8) Uani d . 1
H H14A 0.1653 0.4775 0.8095 0.056 Uiso calc R 1
C C15 0.1042(3) 0.52547(13) 0.7153(2) 0.0568(9) Uani d . 1
H H15A 0.1216 0.5617 0.7389 0.068 Uiso calc R 1
C C16 0.0545(3) 0.52296(15) 0.6390(2) 0.0648(10) Uani d . 1
H H16A 0.0383 0.5572 0.6105 0.078 Uiso calc R 1
C C17 0.0285(3) 0.46927(15) 0.6047(2) 0.0625(9) Uani d . 1
H H17A -0.0056 0.4671 0.5527 0.075 Uiso calc R 1
C C18 0.0529(3) 0.41828(13) 0.64725(17) 0.0477(8) Uani d . 1
H H18A 0.0367 0.3822 0.6230 0.057 Uiso calc R 1
C C19 0.0425(3) 0.35623(11) 0.83840(15) 0.0364(7) Uani d . 1
C C20 -0.0364(3) 0.39970(12) 0.86408(17) 0.0431(7) Uani d . 1
H H20A -0.0489 0.4347 0.8368 0.052 Uiso calc R 1
C C21 -0.0972(3) 0.39191(13) 0.92989(18) 0.0497(8) Uani d . 1
H H21A -0.1481 0.4221 0.9471 0.060 Uiso calc R 1
C C22 -0.0835(3) 0.34015(14) 0.97023(18) 0.0524(8) Uani d . 1
H H22A -0.1243 0.3352 1.0146 0.063 Uiso calc R 1
C C23 -0.0086(3) 0.29585(13) 0.94400(18) 0.0508(8) Uani d . 1
H H23A 0.0004 0.2603 0.9703 0.061 Uiso calc R 1
C C24 0.0530(3) 0.30366(12) 0.87916(17) 0.0442(7) Uani d . 1
H H24A 0.1030 0.2731 0.8620 0.053 Uiso calc R 1
C C25 0.1263(3) 0.13813(11) 0.82368(16) 0.0364(7) Uani d . 1
C C26 0.1330(3) 0.13687(12) 0.90385(16) 0.0445(7) Uani d . 1
H H26A 0.0680 0.1168 0.9270 0.053 Uiso calc R 1
C C27 0.2352(3) 0.16520(13) 0.94814(18) 0.0522(8) Uani d . 1
H H27A 0.2396 0.1647 1.0016 0.063 Uiso calc R 1
C C28 0.3319(3) 0.19449(13) 0.91378(19) 0.0536(8) Uani d . 1
H H28A 0.4028 0.2137 0.9433 0.064 Uiso calc R 1
C C29 0.3209(3) 0.19459(12) 0.83550(18) 0.0463(8) Uani d . 1
H H29A 0.3868 0.2140 0.8123 0.056 Uiso calc R 1
C C30 -0.0681(3) 0.02180(12) 0.83451(16) 0.0400(7) Uani d . 1
C C31 0.0595(3) 0.00155(13) 0.85977(17) 0.0462(8) Uani d . 1
H H31A 0.1338 0.0240 0.8514 0.055 Uiso calc R 1
C C32 0.0790(3) -0.05162(13) 0.89734(18) 0.0546(8) Uani d . 1
H H32A 0.1661 -0.0643 0.9148 0.065 Uiso calc R 1
C C33 -0.0291(3) -0.08587(13) 0.90904(18) 0.0565(9) Uani d . 1
H H33A -0.0158 -0.1217 0.9343 0.068 Uiso calc R 1
C C34 -0.1571(3) -0.06679(13) 0.88316(19) 0.0582(9) Uani d . 1
H H34A -0.2310 -0.0897 0.8910 0.070 Uiso calc R 1
C C35 -0.1765(3) -0.01386(13) 0.84577(18) 0.0509(8) Uani d . 1
H H35A -0.2636 -0.0017 0.8277 0.061 Uiso calc R 1
C C36 -0.1688(3) 0.12494(12) 0.84274(17) 0.0419(7) Uani d . 1
C C37 -0.1913(3) 0.18148(13) 0.81464(19) 0.0538(8) Uani d . 1
H H37A -0.1603 0.1922 0.7687 0.065 Uiso calc R 1
C C38 -0.2584(3) 0.22170(14) 0.8536(2) 0.0623(9) Uani d . 1
H H38A -0.2753 0.2589 0.8329 0.075 Uiso calc R 1
C C39 -0.3011(3) 0.20764(16) 0.9228(2) 0.0671(10) Uani d . 1
H H39A -0.3451 0.2353 0.9496 0.081 Uiso calc R 1
C C40 -0.2781(3) 0.15248(16) 0.9517(2) 0.0650(10) Uani d . 1
H H40A -0.3066 0.1426 0.9985 0.078 Uiso calc R 1
C C41 -0.2128(3) 0.11109(14) 0.91195(19) 0.0532(8) Uani d . 1
H H41A -0.1985 0.0736 0.9322 0.064 Uiso calc R 1
C C42 -0.0958(3) 0.08155(12) 0.79461(16) 0.0394(7) Uani d . 1
C C43 -0.1807(3) 0.06963(11) 0.71533(17) 0.0423(7) Uani d . 1
C C44 -0.3136(3) 0.08702(13) 0.69783(19) 0.0541(9) Uani d . 1
H H44A -0.3559 0.1064 0.7348 0.065 Uiso calc R 1
C C45 -0.3841(4) 0.07584(15) 0.6259(2) 0.0692(11) Uani d . 1
H H45A -0.4737 0.0875 0.6152 0.083 Uiso calc R 1
C C46 -0.3238(4) 0.04807(15) 0.5709(2) 0.0692(11) Uani d . 1
H H46A -0.3710 0.0420 0.5221 0.083 Uiso calc R 1
C C47 -0.1932(4) 0.02886(14) 0.5873(2) 0.0649(10) Uani d . 1
H H47A -0.1519 0.0095 0.5499 0.078 Uiso calc R 1
C C48 -0.1228(3) 0.03851(13) 0.66026(19) 0.0528(8) Uani d . 1
H H48A -0.0357 0.0239 0.6721 0.063 Uiso calc R 1

loop_
_atom_site_aniso_label
_atom_site_aniso_U_11
_atom_site_aniso_U_22
_atom_site_aniso_U_33
_atom_site_aniso_U_12
_atom_site_aniso_U_13
_atom_site_aniso_U_23
Zn1 0.0464(2) 0.0439(2) 0.0381(2) -0.00337(16) 0.01008(16) -0.00190(17)
Cl1 0.0696(6) 0.0687(6) 0.0756(7) -0.0228(4) 0.0382(5) -0.0186(5)
Cl2 0.0642(5) 0.0505(5) 0.0484(5) -0.0032(4) 0.0099(4) -0.0093(4)
N1 0.0435(14) 0.0375(14) 0.0366(14) -0.0042(11) -0.0007(12) 0.0026(11)
N2 0.0320(12) 0.0382(13) 0.0421(15) 0.0016(10) 0.0047(11) -0.0034(11)
N3 0.0418(14) 0.0481(14) 0.0325(14) -0.0125(11) 0.0037(12) 0.0037(11)
N4 0.0338(13) 0.0437(14) 0.0339(14) -0.0046(10) 0.0040(11) -0.0021(11)
C1 0.0396(17) 0.0387(17) 0.0316(17) -0.0053(13) -0.0001(14) 0.0060(13)
C2 0.0405(17) 0.0397(17) 0.0462(19) -0.0021(13) 0.0015(15) 0.0045(14)
C3 0.0442(18) 0.051(2) 0.054(2) 0.0028(15) -0.0018(16) 0.0169(17)
C4 0.053(2) 0.050(2) 0.055(2) -0.0096(16) -0.0170(17) 0.0062(17)
C5 0.060(2) 0.0415(17) 0.042(2) -0.0050(15) -0.0042(17) -0.0025(14)
C6 0.0391(16) 0.0345(15) 0.0367(18) -0.0006(12) -0.0007(15) 0.0022(13)
C7 0.0423(18) 0.055(2) 0.051(2) -0.0072(14) 0.0065(16) -0.0037(16)
C8 0.0349(19) 0.079(3) 0.089(3) -0.0040(16) 0.0102(19) -0.011(2)
C9 0.041(2) 0.083(3) 0.096(4) -0.0061(18) -0.021(2) 0.004(2)
C10 0.064(3) 0.103(3) 0.058(3) -0.021(2) -0.018(2) 0.010(2)
C11 0.048(2) 0.085(2) 0.043(2) -0.0120(17) -0.0009(17) 0.0030(18)
C12 0.0348(15) 0.0345(15) 0.0336(16) -0.0008(12) 0.0016(13) 0.0007(13)
C13 0.0318(15) 0.0409(17) 0.0395(18) 0.0000(12) 0.0063(14) 0.0063(14)
C14 0.0437(17) 0.0458(18) 0.050(2) -0.0049(14) 0.0037(16) 0.0049(16)
C15 0.056(2) 0.0392(18) 0.078(3) 0.0004(15) 0.018(2) 0.0093(18)
C16 0.060(2) 0.055(2) 0.081(3) 0.0056(17) 0.014(2) 0.034(2)
C17 0.064(2) 0.071(2) 0.051(2) -0.0059(19) -0.0004(18) 0.0243(19)
C18 0.0515(18) 0.0489(19) 0.043(2) -0.0034(14) 0.0059(16) 0.0071(15)
C19 0.0343(15) 0.0396(17) 0.0345(17) -0.0022(12) 0.0012(13) 0.0002(13)
C20 0.0350(16) 0.0444(18) 0.049(2) 0.0005(13) 0.0031(15) 0.0019(15)
C21 0.0400(17) 0.055(2) 0.056(2) 0.0013(14) 0.0110(16) -0.0096(17)
C22 0.0517(19) 0.064(2) 0.044(2) -0.0076(16) 0.0143(17) -0.0004(17)
C23 0.0554(19) 0.0491(19) 0.049(2) -0.0036(15) 0.0095(17) 0.0109(16)
C24 0.0491(18) 0.0412(18) 0.0433(19) 0.0042(13) 0.0102(15) 0.0036(14)
C25 0.0347(15) 0.0399(16) 0.0340(17) 0.0026(13) 0.0027(14) 0.0006(14)
C26 0.0401(17) 0.0575(19) 0.0364(18) -0.0059(14) 0.0064(15) 0.0016(15)
C27 0.0520(19) 0.067(2) 0.0356(19) -0.0007(16) -0.0001(16) -0.0035(16)
C28 0.0408(18) 0.068(2) 0.049(2) -0.0108(15) -0.0044(16) -0.0067(17)
C29 0.0360(17) 0.0549(19) 0.048(2) -0.0081(14) 0.0073(16) -0.0021(16)
C30 0.0383(17) 0.0461(17) 0.0352(18) -0.0029(13) 0.0033(14) 0.0050(14)
C31 0.0430(18) 0.0526(19) 0.0440(19) -0.0016(14) 0.0097(15) 0.0052(15)
C32 0.0482(19) 0.063(2) 0.053(2) 0.0120(16) 0.0060(17) 0.0130(17)
C33 0.070(2) 0.0474(19) 0.052(2) 0.0038(17) 0.0091(19) 0.0158(16)
C34 0.060(2) 0.050(2) 0.065(2) -0.0083(16) 0.0096(19) 0.0143(18)
C35 0.0416(18) 0.054(2) 0.057(2) -0.0051(14) 0.0049(16) 0.0107(16)
C36 0.0333(15) 0.0499(18) 0.0415(19) -0.0047(13) 0.0017(14) 0.0045(15)
C37 0.058(2) 0.0487(19) 0.055(2) -0.0029(16) 0.0099(17) 0.0056(17)
C38 0.062(2) 0.048(2) 0.076(3) 0.0027(17) 0.008(2) 0.0046(19)
C39 0.050(2) 0.072(3) 0.083(3) 0.0022(18) 0.020(2) -0.014(2)
C40 0.060(2) 0.081(3) 0.057(2) 0.0048(19) 0.0203(19) 0.005(2)
C41 0.0489(19) 0.059(2) 0.052(2) 0.0016(15) 0.0086(17) 0.0093(17)
C42 0.0337(15) 0.0467(17) 0.0374(18) -0.0092(13) 0.0033(14) 0.0053(14)
C43 0.0429(18) 0.0388(17) 0.0430(19) -0.0105(13) -0.0032(15) 0.0079(15)
C44 0.0473(19) 0.060(2) 0.052(2) -0.0035(16) -0.0071(17) 0.0077(16)
C45 0.057(2) 0.074(3) 0.071(3) -0.0073(19) -0.013(2) 0.012(2)
C46 0.078(3) 0.067(2) 0.055(3) -0.016(2) -0.021(2) 0.011(2)
C47 0.079(3) 0.065(2) 0.049(2) -0.0132(19) 0.000(2) -0.0056(18)
C48 0.055(2) 0.0506(19) 0.051(2) -0.0108(15) -0.0017(18) 0.0010(16)

loop_
_atom_type_symbol
_atom_type_description
_atom_type_scat_dispersion_real
_atom_type_scat_dispersion_imag
_atom_type_scat_source
C C 0.0033 0.0016 'International Tables Vol C Tables 4.2.6.8 and 6.1.1.4'
H H 0.0000 0.0000 'International Tables Vol C Tables 4.2.6.8 and 6.1.1.4'
N N 0.0061 0.0033 'International Tables Vol C Tables 4.2.6.8 and 6.1.1.4'
Cl Cl 0.1484 0.1585 'International Tables Vol C Tables 4.2.6.8 and 6.1.1.4'
Zn Zn 0.2839 1.4301 'International Tables Vol C Tables 4.2.6.8 and 6.1.1.4'

loop_
_geom_angle_atom_site_label_1
_geom_angle_atom_site_label_2
_geom_angle_atom_site_label_3
_geom_angle
_geom_angle_publ_flag
N1 Zn1 N4 99.83(9) n
N1 Zn1 Cl1 110.89(7) n
N4 Zn1 Cl1 108.97(6) n
N1 Zn1 Cl2 110.11(7) n
N4 Zn1 Cl2 109.27(6) n
Cl1 Zn1 Cl2 116.46(3) n
C1 N1 C5 118.1(2) ?
C1 N1 Zn1 124.20(17) ?
C5 N1 Zn1 116.90(19) ?
C1 N2 C12 128.3(2) ?
C1 N2 H2B 115.9 ?
C12 N2 H2B 115.9 ?
C25 N3 C42 127.7(2) ?
C25 N3 H3B 116.2 ?
C42 N3 H3B 116.2 ?
C29 N4 C25 117.8(2) ?
C29 N4 Zn1 116.83(18) ?
C25 N4 Zn1 124.95(18) ?
N2 C1 N1 116.3(2) ?
N2 C1 C2 123.2(3) ?
N1 C1 C2 120.5(2) ?
C3 C2 C1 119.2(3) ?
C3 C2 H2A 120.4 ?
C1 C2 H2A 120.4 ?
C2 C3 C4 120.4(3) ?
C2 C3 H3A 119.8 ?
C4 C3 H3A 119.8 ?
C5 C4 C3 118.1(3) ?
C5 C4 H4A 121.0 ?
C3 C4 H4A 121.0 ?
C4 C5 N1 123.6(3) ?
C4 C5 H5A 118.2 ?
N1 C5 H5A 118.2 ?
C7 C6 C11 118.0(3) ?
C7 C6 C12 119.8(2) ?
C11 C6 C12 122.1(3) ?
C8 C7 C6 121.4(3) ?
C8 C7 H7A 119.3 ?
C6 C7 H7A 119.3 ?
C9 C8 C7 119.6(3) ?
C9 C8 H8A 120.2 ?
C7 C8 H8A 120.2 ?
C10 C9 C8 119.8(3) ?
C10 C9 H9A 120.1 ?
C8 C9 H9A 120.1 ?
C9 C10 C11 120.6(3) ?
C9 C10 H10A 119.7 ?
C11 C10 H10A 119.7 ?
C10 C11 C6 120.6(3) ?
C10 C11 H11A 119.7 ?
C6 C11 H11A 119.7 ?
N2 C12 C19 109.4(2) ?
N2 C12 C13 110.9(2) ?
C19 C12 C13 114.4(2) ?
N2 C12 C6 105.87(19) ?
C19 C12 C6 108.9(2) ?
C13 C12 C6 106.9(2) ?
C18 C13 C14 117.2(3) ?
C18 C13 C12 123.1(2) ?
C14 C13 C12 119.6(2) ?
C15 C14 C13 121.2(3) ?
C15 C14 H14A 119.4 ?
C13 C14 H14A 119.4 ?
C16 C15 C14 120.7(3) ?
C16 C15 H15A 119.6 ?
C14 C15 H15A 119.6 ?
C15 C16 C17 119.3(3) ?
C15 C16 H16A 120.4 ?
C17 C16 H16A 120.4 ?
C16 C17 C18 120.2(3) ?
C16 C17 H17A 119.9 ?
C18 C17 H17A 119.9 ?
C13 C18 C17 121.4(3) ?
C13 C18 H18A 119.3 ?
C17 C18 H18A 119.3 ?
C20 C19 C24 117.4(3) ?
C20 C19 C12 124.4(2) ?
C24 C19 C12 117.7(2) ?
C19 C20 C21 120.8(3) ?
C19 C20 H20A 119.6 ?
C21 C20 H20A 119.6 ?
C22 C21 C20 120.9(3) ?
C22 C21 H21A 119.6 ?
C20 C21 H21A 119.6 ?
C21 C22 C23 118.9(3) ?
C21 C22 H22A 120.5 ?
C23 C22 H22A 120.5 ?
C24 C23 C22 120.3(3) ?
C24 C23 H23A 119.9 ?
C22 C23 H23A 119.9 ?
C23 C24 C19 121.6(3) ?
C23 C24 H24A 119.2 ?
C19 C24 H24A 119.2 ?
N4 C25 N3 116.0(2) ?
N4 C25 C26 120.4(2) ?
N3 C25 C26 123.6(2) ?
C27 C26 C25 119.7(3) ?
C27 C26 H26A 120.1 ?
C25 C26 H26A 120.1 ?
C26 C27 C28 120.0(3) ?
C26 C27 H27A 120.0 ?
C28 C27 H27A 120.0 ?
C29 C28 C27 118.1(3) ?
C29 C28 H28A 121.0 ?
C27 C28 H28A 121.0 ?
N4 C29 C28 123.9(3) ?
N4 C29 H29A 118.1 ?
C28 C29 H29A 118.1 ?
C31 C30 C35 117.8(3) ?
C31 C30 C42 123.2(2) ?
C35 C30 C42 119.0(2) ?
C32 C31 C30 121.1(3) ?
C32 C31 H31A 119.5 ?
C30 C31 H31A 119.5 ?
C33 C32 C31 120.4(3) ?
C33 C32 H32A 119.8 ?
C31 C32 H32A 119.8 ?
C32 C33 C34 119.4(3) ?
C32 C33 H33A 120.3 ?
C34 C33 H33A 120.3 ?
C33 C34 C35 120.2(3) ?
C33 C34 H34A 119.9 ?
C35 C34 H34A 119.9 ?
C34 C35 C30 121.1(3) ?
C34 C35 H35A 119.4 ?
C30 C35 H35A 119.4 ?
C41 C36 C37 117.9(3) ?
C41 C36 C42 124.1(3) ?
C37 C36 C42 118.0(3) ?
C38 C37 C36 120.9(3) ?
C38 C37 H37A 119.5 ?
C36 C37 H37A 119.5 ?
C37 C38 C39 120.7(3) ?
C37 C38 H38A 119.6 ?
C39 C38 H38A 119.6 ?
C40 C39 C38 119.0(3) ?
C40 C39 H39A 120.5 ?
C38 C39 H39A 120.5 ?
C39 C40 C41 120.7(3) ?
C39 C40 H40A 119.6 ?
C41 C40 H40A 119.6 ?
C36 C41 C40 120.7(3) ?
C36 C41 H41A 119.7 ?
C40 C41 H41A 119.7 ?
N3 C42 C30 111.8(2) ?
N3 C42 C36 109.1(2) ?
C30 C42 C36 113.0(2) ?
N3 C42 C43 104.6(2) ?
C30 C42 C43 107.2(2) ?
C36 C42 C43 110.9(2) ?
C44 C43 C48 118.1(3) ?
C44 C43 C42 123.1(3) ?
C48 C43 C42 118.8(3) ?
C43 C44 C45 120.7(3) ?
C43 C44 H44A 119.7 ?
C45 C44 H44A 119.7 ?
C46 C45 C44 120.6(3) ?
C46 C45 H45A 119.7 ?
C44 C45 H45A 119.7 ?
C45 C46 C47 120.0(3) ?
C45 C46 H46A 120.0 ?
C47 C46 H46A 120.0 ?
C46 C47 C48 119.7(4) ?
C46 C47 H47A 120.2 ?
C48 C47 H47A 120.2 ?
C43 C48 C47 120.7(3) ?
C43 C48 H48A 119.6 ?
C47 C48 H48A 119.6 ?

loop_
_geom_bond_atom_site_label_1
_geom_bond_atom_site_label_2
_geom_bond_distance
_geom_bond_publ_flag
Zn1 N1 2.069(2) y
Zn1 N4 2.067(2) y
Zn1 Cl1 2.2193(8) y
Zn1 Cl2 2.2218(8) y
N1 C1 1.353(3) ?
N1 C5 1.361(3) ?
N2 C1 1.356(3) ?
N2 C12 1.480(3) ?
N2 H2B 0.8600 ?
N3 C25 1.362(3) ?
N3 C42 1.492(3) ?
N3 H3B 0.8600 ?
N4 C29 1.349(3) ?
N4 C25 1.360(3) ?
C1 C2 1.413(4) ?
C2 C3 1.366(4) ?
C2 H2A 0.9300 ?
C3 C4 1.381(4) ?
C3 H3A 0.9300 ?
C4 C5 1.363(4) ?
C4 H4A 0.9300 ?
C5 H5A 0.9300 ?
C6 C7 1.378(4) ?
C6 C11 1.380(4) ?
C6 C12 1.551(3) ?
C7 C8 1.372(4) ?
C7 H7A 0.9300 ?
C8 C9 1.376(5) ?
C8 H8A 0.9300 ?
C9 C10 1.358(5) ?
C9 H9A 0.9300 ?
C10 C11 1.375(4) ?
C10 H10A 0.9300 ?
C11 H11A 0.9300 ?
C12 C19 1.532(4) ?
C12 C13 1.543(3) ?
C13 C18 1.379(4) ?
C13 C14 1.396(4) ?
C14 C15 1.376(4) ?
C14 H14A 0.9300 ?
C15 C16 1.364(4) ?
C15 H15A 0.9300 ?
C16 C17 1.374(4) ?
C16 H16A 0.9300 ?
C17 C18 1.385(4) ?
C17 H17A 0.9300 ?
C18 H18A 0.9300 ?
C19 C20 1.379(4) ?
C19 C24 1.392(3) ?
C20 C21 1.381(4) ?
C20 H20A 0.9300 ?
C21 C22 1.373(4) ?
C21 H21A 0.9300 ?
C22 C23 1.372(4) ?
C22 H22A 0.9300 ?
C23 C24 1.371(4) ?
C23 H23A 0.9300 ?
C24 H24A 0.9300 ?
C25 C26 1.395(4) ?
C26 C27 1.362(4) ?
C26 H26A 0.9300 ?
C27 C28 1.376(4) ?
C27 H27A 0.9300 ?
C28 C29 1.359(4) ?
C28 H28A 0.9300 ?
C29 H29A 0.9300 ?
C30 C31 1.375(4) ?
C30 C35 1.389(4) ?
C30 C42 1.540(4) ?
C31 C32 1.381(4) ?
C31 H31A 0.9300 ?
C32 C33 1.371(4) ?
C32 H32A 0.9300 ?
C33 C34 1.372(4) ?
C33 H33A 0.9300 ?
C34 C35 1.374(4) ?
C34 H34A 0.9300 ?
C35 H35A 0.9300 ?
C36 C41 1.377(4) ?
C36 C37 1.388(4) ?
C36 C42 1.542(4) ?
C37 C38 1.369(4) ?
C37 H37A 0.9300 ?
C38 C39 1.372(5) ?
C38 H38A 0.9300 ?
C39 C40 1.364(4) ?
C39 H39A 0.9300 ?
C40 C41 1.385(4) ?
C40 H40A 0.9300 ?
C41 H41A 0.9300 ?
C42 C43 1.552(4) ?
C43 C44 1.382(4) ?
C43 C48 1.383(4) ?
C44 C45 1.383(4) ?
C44 H44A 0.9300 ?
C45 C46 1.357(5) ?
C45 H45A 0.9300 ?
C46 C47 1.372(5) ?
C46 H46A 0.9300 ?
C47 C48 1.392(4) ?
C47 H47A 0.9300 ?
C48 H48A 0.9300 ?

loop_
_geom_hbond_atom_site_label_D
_geom_hbond_atom_site_label_H
_geom_hbond_atom_site_label_A
_geom_hbond_distance_DH
_geom_hbond_distance_HA
_geom_hbond_distance_DA
_geom_hbond_angle_DHA
_geom_hbond_publ_flag
N2 H2B Cl1 0.86 2.62 3.450(2) 162 y
N3 H3B Cl2 0.86 2.66 3.470(2) 158 y
